data_4347403
loop_
_publ_author_name
'Bertocco, Philipp'
'Bolli, Christoph'
'Correia Bicho, Bruno A.'
'Jenne, Carsten'
'Erken, Berrin'
'Laitinen, Risto S.'
'Seeger, Helene A.'
'Takaluoma, Teemu T.'

_publ_section_title
;
 Theoretical and Synthetic Study on the Existence, Structures, and Bonding
 of the Halide-Bridged [B2X7](-) (X = F, Cl, Br, I) Anions.
;
_journal_issue 7
_journal_name_full 'Inorganic chemistry'
_journal_page_first 3599
_journal_page_last 3604
_journal_paper_doi 10.1021/acs.inorgchem.6b00118
_journal_volume 55
_journal_year 2016
_chemical_formula_moiety 'C36 H30 N P2, B Cl4'
_chemical_formula_sum 'C36 H30 B Cl4 N P2'
_chemical_formula_weight 691.16
_space_group_crystal_system monoclinic
_space_group_IT_number 14
_space_group_name_Hall '-P 2ybc'
_space_group_name_H-M_alt 'P 1 21/c 1'
_atom_sites_solution_hydrogens geom
_audit_creation_date 2015-10-05
_audit_creation_method
;
Olex2 1.2
(compiled 2015.01.26 svn.r3150 for OlexSys, GUI svn.r4998)
;
_cell_angle_alpha 90
_cell_angle_beta 110.029(5)
_cell_angle_gamma 90
_cell_formula_units_Z 4
_cell_length_a 13.2231(5)
_cell_length_b 15.0666(5)
_cell_length_c 18.1737(7)
_cell_measurement_reflns_used 2000
_cell_measurement_temperature 150
_cell_measurement_theta_max 29.891
_cell_measurement_theta_min 1.639
_cell_volume 3401.7(2)
_computing_cell_refinement
;
CrysAlisPro, Agilent Technologies,
Version 1.171.37.31 (release 14-01-2014 CrysAlis171 .NET)
(compiled Jan 14 2014,18:38:05)
;
_computing_data_collection
;
CrysAlisPro, Agilent Technologies,
Version 1.171.37.31 (release 14-01-2014 CrysAlis171 .NET)
(compiled Jan 14 2014,18:38:05)
;
_computing_data_reduction
;
CrysAlisPro, Agilent Technologies,
Version 1.171.37.31 (release 14-01-2014 CrysAlis171 .NET)
(compiled Jan 14 2014,18:38:05)
;
_computing_molecular_graphics 'Olex2 (Dolomanov et al., 2009)'
_computing_publication_material 'Olex2 (Dolomanov et al., 2009)'
_computing_structure_refinement 'ShelXL (Sheldrick, 2008)'
_computing_structure_solution
;
XS, G.M. Sheldrick, Acta Cryst.
(2008). A64, 112-122
;
_diffrn_ambient_temperature 150.0
_diffrn_measured_fraction_theta_full 0.999
_diffrn_measured_fraction_theta_max 0.792
_diffrn_measurement_device_type Oxford
_diffrn_radiation_type MoK\a
_diffrn_radiation_wavelength 0.71073
_diffrn_reflns_av_R_equivalents 0.0253
_diffrn_reflns_av_unetI/netI 0.0407
_diffrn_reflns_Laue_measured_fraction_full 0.999
_diffrn_reflns_Laue_measured_fraction_max 0.792
_diffrn_reflns_limit_h_max 17
_diffrn_reflns_limit_h_min -12
_diffrn_reflns_limit_k_max 18
_diffrn_reflns_limit_k_min -19
_diffrn_reflns_limit_l_max 14
_diffrn_reflns_limit_l_min -25
_diffrn_reflns_number 14766
_diffrn_reflns_point_group_measured_fraction_full 0.999
_diffrn_reflns_point_group_measured_fraction_max 0.792
_diffrn_reflns_theta_full 25.050
_diffrn_reflns_theta_max 29.891
_diffrn_reflns_theta_min 1.639
_exptl_absorpt_coefficient_mu 0.469
_exptl_absorpt_correction_T_max 1
_exptl_absorpt_correction_T_min 0.85404
_exptl_absorpt_correction_type multi-scan
_exptl_absorpt_process_details
;
CrysAlisPro, Agilent Technologies,
Version 1.171.36.28 (release 01-02-2013 CrysAlis171 .NET)
(compiled Feb  1 2013,16:14:44)
Empirical absorption correction using spherical harmonics,
 implemented in SCALE3 ABSPACK scaling algorithm.
;
_exptl_crystal_colour colourless
_exptl_crystal_colour_primary colourless
_exptl_crystal_density_diffrn 1.350
_exptl_crystal_density_method 'not measured'
_exptl_crystal_description block
_exptl_crystal_F_000 1424
_exptl_crystal_size_max 0.32
_exptl_crystal_size_mid 0.3
_exptl_crystal_size_min 0.14
_refine_diff_density_max 0.442
_refine_diff_density_min -0.331
_refine_diff_density_rms 0.056
_refine_ls_extinction_method none
_refine_ls_goodness_of_fit_ref 1.038
_refine_ls_hydrogen_treatment constr
_refine_ls_matrix_type full
_refine_ls_number_parameters 397
_refine_ls_number_reflns 7781
_refine_ls_number_restraints 0
_refine_ls_restrained_S_all 1.038
_refine_ls_R_factor_all 0.0535
_refine_ls_R_factor_gt 0.0379
_refine_ls_shift/su_max 0.001
_refine_ls_shift/su_mean 0.000
_refine_ls_structure_factor_coef Fsqd
_refine_ls_weighting_details 'w=1/[\s^2^(Fo^2^)+(0.0356P)^2^+1.1840P] where P=(Fo^2^+2Fc^2^)/3'
_refine_ls_weighting_scheme calc
_refine_ls_wR_factor_gt 0.0832
_refine_ls_wR_factor_ref 0.0917
_reflns_Friedel_coverage 0.000
_reflns_number_gt 6243
_reflns_number_total 7781
_reflns_threshold_expression 'I > 2\s(I)'
_cod_data_source_file ic6b00118_si_002.cif
_cod_data_source_block bb03
_cod_database_code 4347403
_shelx_space_group_comment
;
The symmetry employed for this shelxl refinement is uniquely defined
by the following loop, which should always be used as a source of
symmetry information in preference to the above space-group names.
They are only intended as comments.
;
_olex2_refinement_description
;
1. Fixed Uiso
 At 1.2 times of:
  All C(H) groups
2.a Aromatic/amide H refined with riding coordinates:
 C32(H32), C4(H4), C9(H9), C3(H3), C36(H36), C6(H6), C18(H18), C20(H20),
 C8(H8), C2(H2), C28(H28), C11(H11), C12(H12), C33(H33), C24(H24), C10(H10),
 C14(H14), C30(H30), C26(H26), C27(H27), C16(H16), C23(H23), C29(H29), C5(H5),
 C34(H34), C35(H35), C22(H22), C15(H15), C21(H21), C17(H17)
;
_shelx_shelxl_version_number 2014/7
_olex2_submission_special_instructions 'No special instructions were received'

loop_
_space_group_symop_operation_xyz
'x, y, z'
'-x, y+1/2, -z+1/2'
'-x, -y, -z'
'x, -y-1/2, z-1/2'

loop_
_atom_site_label
_atom_site_type_symbol
_atom_site_fract_x
_atom_site_fract_y
_atom_site_fract_z
_atom_site_U_iso_or_equiv
_atom_site_adp_type
_atom_site_occupancy
_atom_site_site_symmetry_order
_atom_site_calc_flag
_atom_site_refinement_flags_posn
P1 P 0.24356(4) 0.64400(3) 0.65451(2) 0.01760(10) Uani 1 1 d .
P2 P 0.26961(4) 0.65390(3) 0.82174(2) 0.01867(10) Uani 1 1 d .
Cl3 Cl 0.37235(4) 0.38941(3) 0.29240(3) 0.03321(12) Uani 1 1 d .
Cl4 Cl 0.19059(4) 0.32740(3) 0.34119(3) 0.03438(13) Uani 1 1 d .
Cl5 Cl 0.27563(4) 0.20528(3) 0.24607(3) 0.03391(12) Uani 1 1 d .
Cl6 Cl 0.14200(4) 0.36776(3) 0.17133(3) 0.03592(13) Uani 1 1 d .
B1 B 0.24544(16) 0.32245(14) 0.26287(13) 0.0241(4) Uani 1 1 d .
C7 C 0.32016(13) 0.56724(11) 0.62023(10) 0.0187(3) Uani 1 1 d .
N3 N 0.25705(12) 0.61349(10) 0.73980(8) 0.0228(3) Uani 1 1 d .
C31 C 0.19964(14) 0.75790(12) 0.81603(10) 0.0206(4) Uani 1 1 d .
C19 C 0.21352(14) 0.57463(12) 0.86938(10) 0.0216(4) Uani 1 1 d .
C1 C 0.28875(14) 0.75527(11) 0.64704(10) 0.0207(4) Uani 1 1 d .
C13 C 0.10328(14) 0.63586(12) 0.58741(10) 0.0210(4) Uani 1 1 d .
C32 C 0.25570(15) 0.83847(12) 0.83133(11) 0.0253(4) Uani 1 1 d .
H32 H 0.3321 0.8389 0.8517 0.030 Uiso 1 1 calc R
C4 C 0.36226(18) 0.92844(13) 0.64950(11) 0.0354(5) Uani 1 1 d .
H4 H 0.3871 0.9877 0.6499 0.042 Uiso 1 1 calc R
C9 C 0.42817(15) 0.43362(13) 0.64008(12) 0.0285(4) Uani 1 1 d .
H9 H 0.4650 0.3860 0.6725 0.034 Uiso 1 1 calc R
C25 C 0.41136(14) 0.67262(12) 0.88253(10) 0.0225(4) Uani 1 1 d .
C3 C 0.42972(17) 0.85844(14) 0.64987(12) 0.0333(5) Uani 1 1 d .
H3 H 0.5008 0.8696 0.6507 0.040 Uiso 1 1 calc R
C36 C 0.08530(15) 0.75790(13) 0.78724(12) 0.0293(4) Uani 1 1 d .
H36 H 0.0472 0.7033 0.7772 0.035 Uiso 1 1 calc R
C6 C 0.22135(16) 0.82694(13) 0.64699(11) 0.0281(4) Uani 1 1 d .
H6 H 0.1500 0.8165 0.6459 0.034 Uiso 1 1 calc R
C18 C 0.03471(15) 0.57588(13) 0.60407(11) 0.0261(4) Uani 1 1 d .
H18 H 0.0592 0.5424 0.6512 0.031 Uiso 1 1 calc R
C20 C 0.22090(17) 0.48485(13) 0.85471(11) 0.0308(4) Uani 1 1 d .
H20 H 0.2545 0.4669 0.8186 0.037 Uiso 1 1 calc R
C8 C 0.37534(14) 0.49707(12) 0.66795(10) 0.0229(4) Uani 1 1 d .
H8 H 0.3763 0.4932 0.7204 0.027 Uiso 1 1 calc R
C2 C 0.39374(15) 0.77154(13) 0.64911(10) 0.0257(4) Uani 1 1 d .
H2 H 0.4405 0.7233 0.6500 0.031 Uiso 1 1 calc R
C28 C 0.62772(16) 0.71305(14) 0.97289(12) 0.0332(5) Uani 1 1 d .
H28 H 0.7001 0.7277 1.0025 0.040 Uiso 1 1 calc R
C11 C 0.37205(16) 0.51074(14) 0.51739(11) 0.0303(4) Uani 1 1 d .
H11 H 0.3719 0.5145 0.4652 0.036 Uiso 1 1 calc R
C12 C 0.31892(15) 0.57409(13) 0.54440(10) 0.0256(4) Uani 1 1 d .
H12 H 0.2822 0.6215 0.5116 0.031 Uiso 1 1 calc R
C33 C 0.19843(17) 0.91793(13) 0.81646(11) 0.0310(4) Uani 1 1 d .
H33 H 0.2361 0.9728 0.8259 0.037 Uiso 1 1 calc R
C24 C 0.16454(16) 0.60060(14) 0.92089(11) 0.0309(4) Uani 1 1 d .
H24 H 0.1592 0.6617 0.9319 0.037 Uiso 1 1 calc R
C10 C 0.42619(16) 0.44100(13) 0.56498(12) 0.0304(4) Uani 1 1 d .
H10 H 0.4622 0.3980 0.5447 0.037 Uiso 1 1 calc R
C14 C 0.06382(16) 0.68259(14) 0.51720(11) 0.0323(5) Uani 1 1 d .
H14 H 0.1096 0.7233 0.5039 0.039 Uiso 1 1 calc R
C30 C 0.44206(16) 0.69472(14) 0.96155(11) 0.0310(4) Uani 1 1 d .
H30 H 0.3891 0.6961 0.9860 0.037 Uiso 1 1 calc R
C26 C 0.49063(15) 0.66891(13) 0.84984(11) 0.0277(4) Uani 1 1 d .
H26 H 0.4730 0.6527 0.7964 0.033 Uiso 1 1 calc R
C27 C 0.59889(16) 0.68917(14) 0.89529(12) 0.0318(4) Uani 1 1 d .
H27 H 0.6527 0.6862 0.8716 0.038 Uiso 1 1 calc R
C16 C -0.11070(16) 0.61156(15) 0.48268(12) 0.0349(5) Uani 1 1 d .
H16 H -0.1826 0.6036 0.4482 0.042 Uiso 1 1 calc R
C23 C 0.12308(18) 0.53689(15) 0.95659(12) 0.0380(5) Uani 1 1 d .
H23 H 0.0879 0.5545 0.9919 0.046 Uiso 1 1 calc R
C29 C 0.54952(17) 0.71505(15) 1.00610(11) 0.0363(5) Uani 1 1 d .
H29 H 0.5678 0.7303 1.0598 0.044 Uiso 1 1 calc R
C5 C 0.25860(18) 0.91305(13) 0.64856(12) 0.0343(5) Uani 1 1 d .
H5 H 0.2130 0.9616 0.6490 0.041 Uiso 1 1 calc R
C34 C 0.08574(17) 0.91746(14) 0.78771(12) 0.0338(5) Uani 1 1 d .
H34 H 0.0475 0.9721 0.7776 0.041 Uiso 1 1 calc R
C35 C 0.02916(17) 0.83759(14) 0.77376(13) 0.0360(5) Uani 1 1 d .
H35 H -0.0473 0.8377 0.7552 0.043 Uiso 1 1 calc R
C22 C 0.13153(18) 0.44824(15) 0.94226(12) 0.0391(5) Uani 1 1 d .
H22 H 0.1030 0.4052 0.9680 0.047 Uiso 1 1 calc R
C15 C -0.04321(18) 0.67074(15) 0.46509(12) 0.0387(5) Uani 1 1 d .
H15 H -0.0683 0.7039 0.4178 0.046 Uiso 1 1 calc R
C21 C 0.18060(19) 0.42182(14) 0.89138(12) 0.0390(5) Uani 1 1 d .
H21 H 0.1868 0.3605 0.8814 0.047 Uiso 1 1 calc R
C17 C -0.07204(16) 0.56415(15) 0.55121(12) 0.0327(5) Uani 1 1 d .
H17 H -0.1178 0.5225 0.5635 0.039 Uiso 1 1 calc R

loop_
_atom_site_aniso_label
_atom_site_aniso_U_11
_atom_site_aniso_U_22
_atom_site_aniso_U_33
_atom_site_aniso_U_23
_atom_site_aniso_U_13
_atom_site_aniso_U_12
P1 0.0206(2) 0.0181(2) 0.0148(2) 0.00011(17) 0.00682(17) 0.00110(18)
P2 0.0216(2) 0.0205(2) 0.0148(2) -0.00055(18) 0.00737(17) 0.00148(18)
Cl3 0.0233(2) 0.0298(3) 0.0472(3) -0.0028(2) 0.0130(2) -0.0038(2)
Cl4 0.0415(3) 0.0320(3) 0.0383(3) -0.0027(2) 0.0249(2) -0.0007(2)
Cl5 0.0412(3) 0.0219(2) 0.0458(3) -0.0023(2) 0.0241(2) 0.0020(2)
Cl6 0.0356(3) 0.0307(3) 0.0345(3) 0.0057(2) 0.0030(2) -0.0041(2)
B1 0.0216(10) 0.0227(10) 0.0297(11) 0.0013(9) 0.0110(9) -0.0007(8)
C7 0.0186(8) 0.0190(8) 0.0188(8) -0.0043(7) 0.0068(7) -0.0025(7)
N3 0.0332(9) 0.0211(8) 0.0163(7) -0.0009(6) 0.0115(6) 0.0026(7)
C31 0.0242(9) 0.0213(9) 0.0183(8) -0.0011(7) 0.0098(7) 0.0011(7)
C19 0.0259(9) 0.0233(9) 0.0157(8) 0.0008(7) 0.0071(7) 0.0013(7)
C1 0.0277(10) 0.0193(9) 0.0143(8) -0.0018(7) 0.0060(7) -0.0005(7)
C13 0.0214(9) 0.0222(9) 0.0202(8) -0.0014(7) 0.0082(7) 0.0015(7)
C32 0.0260(10) 0.0249(9) 0.0245(9) -0.0041(8) 0.0081(8) -0.0032(8)
C4 0.0564(14) 0.0222(10) 0.0290(10) -0.0033(9) 0.0164(10) -0.0105(10)
C9 0.0287(10) 0.0228(9) 0.0355(11) 0.0004(9) 0.0126(9) 0.0034(8)
C25 0.0230(9) 0.0247(9) 0.0190(8) 0.0026(8) 0.0062(7) 0.0028(7)
C3 0.0361(12) 0.0325(11) 0.0319(10) -0.0035(9) 0.0123(9) -0.0111(9)
C36 0.0253(10) 0.0267(10) 0.0360(11) 0.0021(9) 0.0108(9) -0.0014(8)
C6 0.0329(11) 0.0274(10) 0.0277(10) 0.0017(8) 0.0150(8) 0.0040(8)
C18 0.0284(10) 0.0304(10) 0.0232(9) -0.0010(8) 0.0137(8) -0.0018(8)
C20 0.0440(12) 0.0265(10) 0.0248(9) 0.0020(8) 0.0156(9) 0.0041(9)
C8 0.0232(9) 0.0234(9) 0.0228(9) -0.0014(8) 0.0088(7) -0.0006(8)
C2 0.0275(10) 0.0254(9) 0.0237(9) -0.0016(8) 0.0083(8) -0.0011(8)
C28 0.0234(10) 0.0373(12) 0.0333(11) 0.0063(9) 0.0024(8) -0.0004(9)
C11 0.0308(11) 0.0386(11) 0.0266(9) -0.0062(9) 0.0164(8) -0.0015(9)
C12 0.0279(10) 0.0290(10) 0.0217(9) 0.0010(8) 0.0110(8) 0.0007(8)
C33 0.0432(12) 0.0213(9) 0.0301(10) -0.0053(8) 0.0146(9) -0.0009(9)
C24 0.0414(12) 0.0285(10) 0.0289(10) -0.0025(9) 0.0198(9) -0.0005(9)
C10 0.0308(11) 0.0272(10) 0.0390(11) -0.0109(9) 0.0192(9) -0.0001(8)
C14 0.0323(11) 0.0333(11) 0.0278(10) 0.0084(9) 0.0056(9) -0.0036(9)
C30 0.0290(10) 0.0428(12) 0.0214(9) -0.0014(9) 0.0092(8) -0.0010(9)
C26 0.0275(10) 0.0327(10) 0.0240(9) 0.0004(8) 0.0100(8) 0.0035(8)
C27 0.0263(10) 0.0348(11) 0.0365(11) 0.0025(9) 0.0135(9) 0.0025(9)
C16 0.0221(10) 0.0423(12) 0.0357(11) -0.0115(10) 0.0040(9) -0.0001(9)
C23 0.0449(13) 0.0451(13) 0.0328(11) 0.0050(10) 0.0245(10) -0.0016(10)
C29 0.0364(12) 0.0477(13) 0.0210(9) -0.0018(9) 0.0049(9) -0.0023(10)
C5 0.0550(14) 0.0205(9) 0.0309(10) -0.0004(9) 0.0193(10) 0.0072(9)
C34 0.0433(12) 0.0263(10) 0.0362(11) 0.0026(9) 0.0192(10) 0.0118(9)
C35 0.0258(11) 0.0364(12) 0.0479(13) 0.0067(10) 0.0153(10) 0.0092(9)
C22 0.0472(13) 0.0387(12) 0.0312(11) 0.0127(10) 0.0133(10) -0.0090(10)
C15 0.0352(12) 0.0415(12) 0.0295(11) 0.0073(10) -0.0017(9) 0.0039(10)
C21 0.0580(15) 0.0244(10) 0.0339(11) 0.0053(9) 0.0150(11) -0.0013(10)
C17 0.0285(11) 0.0402(12) 0.0337(10) -0.0099(10) 0.0159(9) -0.0080(9)

loop_
_atom_type_symbol
_atom_type_description
_atom_type_scat_dispersion_real
_atom_type_scat_dispersion_imag
_atom_type_scat_source
C C 0.0033 0.0016 'International Tables Vol C Tables 4.2.6.8 and 6.1.1.4'
H H 0.0000 0.0000 'International Tables Vol C Tables 4.2.6.8 and 6.1.1.4'
B B 0.0013 0.0007 'International Tables Vol C Tables 4.2.6.8 and 6.1.1.4'
Cl Cl 0.1484 0.1585 'International Tables Vol C Tables 4.2.6.8 and 6.1.1.4'
N N 0.0061 0.0033 'International Tables Vol C Tables 4.2.6.8 and 6.1.1.4'
P P 0.1023 0.0942 'International Tables Vol C Tables 4.2.6.8 and 6.1.1.4'

loop_
_geom_angle_atom_site_label_1
_geom_angle_atom_site_label_2
_geom_angle_atom_site_label_3
_geom_angle
C7 P1 C1 109.54(8)
C7 P1 C13 106.80(8)
N3 P1 C7 105.62(8)
N3 P1 C1 114.80(8)
N3 P1 C13 112.52(8)
C1 P1 C13 107.27(8)
N3 P2 C31 113.46(8)
N3 P2 C19 106.03(8)
N3 P2 C25 112.64(8)
C31 P2 C25 107.32(8)
C19 P2 C31 108.66(8)
C19 P2 C25 108.60(8)
Cl3 B1 Cl6 111.49(11)
Cl4 B1 Cl3 108.31(11)
Cl4 B1 Cl5 109.61(11)
Cl4 B1 Cl6 108.36(10)
Cl5 B1 Cl3 109.70(10)
Cl5 B1 Cl6 109.34(11)
C8 C7 P1 120.65(13)
C12 C7 P1 119.17(14)
C12 C7 C8 120.05(16)
P2 N3 P1 140.04(11)
C32 C31 P2 121.03(14)
C32 C31 C36 119.85(17)
C36 C31 P2 118.76(14)
C20 C19 P2 119.48(13)
C24 C19 P2 121.06(15)
C24 C19 C20 119.46(17)
C6 C1 P1 119.39(14)
C2 C1 P1 120.90(14)
C2 C1 C6 119.41(17)
C18 C13 P1 119.00(14)
C18 C13 C14 117.52(17)
C14 C13 P1 123.31(14)
C31 C32 H32 120.3
C33 C32 C31 119.42(18)
C33 C32 H32 120.3
C3 C4 H4 119.7
C3 C4 C5 120.51(19)
C5 C4 H4 119.7
C8 C9 H9 120.9
C10 C9 H9 120.9
C10 C9 C8 118.28(18)
C30 C25 P2 122.17(14)
C26 C25 P2 120.36(14)
C26 C25 C30 117.41(17)
C4 C3 H3 120.0
C4 C3 C2 120.05(19)
C2 C3 H3 120.0
C31 C36 H36 119.9
C35 C36 C31 120.15(18)
C35 C36 H36 119.9
C1 C6 H6 120.0
C5 C6 C1 120.06(18)
C5 C6 H6 120.0
C13 C18 H18 119.8
C13 C18 C17 120.45(17)
C17 C18 H18 119.8
C19 C20 H20 119.4
C21 C20 C19 121.18(18)
C21 C20 H20 119.4
C7 C8 H8 119.4
C9 C8 C7 121.13(17)
C9 C8 H8 119.4
C1 C2 H2 120.1
C3 C2 C1 119.90(18)
C3 C2 H2 120.1
C27 C28 H28 120.9
C29 C28 H28 120.9
C29 C28 C27 118.22(19)
C12 C11 H11 119.3
C12 C11 C10 121.33(17)
C10 C11 H11 119.3
C7 C12 H12 120.8
C11 C12 C7 118.30(18)
C11 C12 H12 120.8
C32 C33 H33 119.8
C32 C33 C34 120.44(18)
C34 C33 H33 119.8
C19 C24 H24 120.5
C19 C24 C23 118.90(19)
C23 C24 H24 120.5
C9 C10 C11 120.90(17)
C9 C10 H10 119.5
C11 C10 H10 119.5
C13 C14 H14 119.2
C13 C14 C15 121.53(18)
C15 C14 H14 119.2
C25 C30 H30 119.1
C25 C30 C29 121.72(17)
C29 C30 H30 119.1
C25 C26 H26 119.8
C25 C26 C27 120.48(17)
C27 C26 H26 119.8
C28 C27 C26 121.50(18)
C28 C27 H27 119.2
C26 C27 H27 119.2
C15 C16 H16 120.7
C17 C16 H16 120.7
C17 C16 C15 118.60(19)
C24 C23 H23 119.4
C22 C23 C24 121.26(19)
C22 C23 H23 119.4
C28 C29 C30 120.63(19)
C28 C29 H29 119.7
C30 C29 H29 119.7
C4 C5 C6 120.06(19)
C4 C5 H5 120.0
C6 C5 H5 120.0
C33 C34 H34 119.7
C35 C34 C33 120.57(18)
C35 C34 H34 119.7
C36 C35 C34 119.56(19)
C36 C35 H35 120.2
C34 C35 H35 120.2
C23 C22 H22 119.9
C21 C22 C23 120.21(19)
C21 C22 H22 119.9
C14 C15 H15 119.8
C16 C15 C14 120.33(19)
C16 C15 H15 119.8
C20 C21 H21 120.5
C22 C21 C20 119.0(2)
C22 C21 H21 120.5
C18 C17 H17 119.2
C16 C17 C18 121.57(18)
C16 C17 H17 119.2

loop_
_geom_bond_atom_site_label_1
_geom_bond_atom_site_label_2
_geom_bond_distance
P1 C7 1.7842(17)
P1 N3 1.5672(14)
P1 C1 1.8005(18)
P1 C13 1.8422(18)
P2 N3 1.5642(14)
P2 C31 1.8046(18)
P2 C19 1.7792(18)
P2 C25 1.8426(19)
Cl3 B1 1.872(2)
Cl4 B1 1.807(2)
Cl5 B1 1.858(2)
Cl6 B1 1.883(2)
C7 C8 1.403(2)
C7 C12 1.377(2)
C31 C32 1.400(3)
C31 C36 1.420(3)
C19 C20 1.389(3)
C19 C24 1.365(2)
C1 C6 1.400(3)
C1 C2 1.398(3)
C13 C18 1.385(2)
C13 C14 1.393(3)
C32 H32 0.9500
C32 C33 1.393(3)
C4 H4 0.9500
C4 C3 1.380(3)
C4 C5 1.384(3)
C9 H9 0.9500
C9 C8 1.379(2)
C9 C10 1.361(3)
C25 C30 1.392(2)
C25 C26 1.372(2)
C3 H3 0.9500
C3 C2 1.392(3)
C36 H36 0.9500
C36 C35 1.389(3)
C6 H6 0.9500
C6 C5 1.385(3)
C18 H18 0.9500
C18 C17 1.420(3)
C20 H20 0.9500
C20 C21 1.369(3)
C8 H8 0.9500
C2 H2 0.9500
C28 H28 0.9500
C28 C27 1.377(3)
C28 C29 1.365(3)
C11 H11 0.9500
C11 C12 1.372(3)
C11 C10 1.393(3)
C12 H12 0.9500
C33 H33 0.9500
C33 C34 1.400(3)
C24 H24 0.9500
C24 C23 1.374(3)
C10 H10 0.9500
C14 H14 0.9500
C14 C15 1.419(3)
C30 H30 0.9500
C30 C29 1.407(3)
C26 H26 0.9500
C26 C27 1.419(3)
C27 H27 0.9500
C16 H16 0.9500
C16 C15 1.374(3)
C16 C17 1.374(3)
C23 H23 0.9500
C23 C22 1.373(3)
C29 H29 0.9500
C5 H5 0.9500
C34 H34 0.9500
C34 C35 1.394(3)
C35 H35 0.9500
C22 H22 0.9500
C22 C21 1.358(3)
C15 H15 0.9500
C21 H21 0.9500
C17 H17 0.9500

loop_
_geom_torsion_atom_site_label_1
_geom_torsion_atom_site_label_2
_geom_torsion_atom_site_label_3
_geom_torsion_atom_site_label_4
_geom_torsion
P1 C7 C8 C9 175.16(14)
P1 C7 C12 C11 -175.44(14)
P1 C1 C6 C5 174.05(15)
P1 C1 C2 C3 -174.61(14)
P1 C13 C18 C17 -176.25(14)
P1 C13 C14 C15 176.48(16)
P2 C31 C32 C33 171.61(14)
P2 C31 C36 C35 -172.71(15)
P2 C19 C20 C21 178.72(17)
P2 C19 C24 C23 -179.57(16)
P2 C25 C30 C29 -175.41(16)
P2 C25 C26 C27 175.73(15)
C7 P1 N3 P2 142.46(15)
C7 P1 C1 C6 160.28(14)
C7 P1 C1 C2 -26.11(17)
C7 P1 C13 C18 90.39(15)
C7 P1 C13 C14 -84.87(17)
N3 P1 C7 C8 0.59(16)
N3 P1 C7 C12 176.38(14)
N3 P1 C1 C6 -81.11(16)
N3 P1 C1 C2 92.49(15)
N3 P1 C13 C18 -25.05(17)
N3 P1 C13 C14 159.68(16)
N3 P2 C31 C32 -104.56(15)
N3 P2 C31 C36 68.49(16)
N3 P2 C19 C20 32.43(18)
N3 P2 C19 C24 -148.41(16)
N3 P2 C25 C30 -169.64(16)
N3 P2 C25 C26 13.26(19)
C31 P2 N3 P1 32.10(19)
C31 P2 C19 C20 154.72(15)
C31 P2 C19 C24 -26.12(18)
C31 P2 C25 C30 64.78(18)
C31 P2 C25 C26 -112.32(16)
C31 C32 C33 C34 1.1(3)
C31 C36 C35 C34 0.8(3)
C19 P2 N3 P1 151.27(15)
C19 P2 C31 C32 137.78(15)
C19 P2 C31 C36 -49.16(16)
C19 P2 C25 C30 -52.51(18)
C19 P2 C25 C26 130.39(16)
C19 C20 C21 C22 0.8(3)
C19 C24 C23 C22 1.0(3)
C1 P1 C7 C8 124.74(15)
C1 P1 C7 C12 -59.48(16)
C1 P1 N3 P2 21.68(19)
C1 P1 C13 C18 -152.23(14)
C1 P1 C13 C14 32.50(18)
C1 C6 C5 C4 0.6(3)
C13 P1 C7 C8 -119.40(15)
C13 P1 C7 C12 56.39(16)
C13 P1 N3 P2 -101.39(17)
C13 P1 C1 C6 44.72(16)
C13 P1 C1 C2 -141.68(14)
C13 C18 C17 C16 -0.3(3)
C13 C14 C15 C16 -0.6(3)
C32 C31 C36 C35 0.4(3)
C32 C33 C34 C35 0.2(3)
C4 C3 C2 C1 0.8(3)
C25 P2 N3 P1 -90.08(17)
C25 P2 C31 C32 20.53(17)
C25 P2 C31 C36 -166.42(14)
C25 P2 C19 C20 -88.84(17)
C25 P2 C19 C24 90.32(17)
C25 C30 C29 C28 -0.5(3)
C25 C26 C27 C28 0.0(3)
C3 C4 C5 C6 -0.8(3)
C36 C31 C32 C33 -1.4(3)
C6 C1 C2 C3 -1.0(3)
C18 C13 C14 C15 1.1(3)
C20 C19 C24 C23 -0.4(3)
C8 C7 C12 C11 0.4(3)
C8 C9 C10 C11 -0.1(3)
C2 C1 C6 C5 0.3(3)
C12 C7 C8 C9 -0.6(3)
C12 C11 C10 C9 -0.1(3)
C33 C34 C35 C36 -1.2(3)
C24 C19 C20 C21 -0.5(3)
C24 C23 C22 C21 -0.7(4)
C10 C9 C8 C7 0.5(3)
C10 C11 C12 C7 0.0(3)
C14 C13 C18 C17 -0.7(3)
C30 C25 C26 C27 -1.5(3)
C26 C25 C30 C29 1.8(3)
C27 C28 C29 C30 -1.1(3)
C23 C22 C21 C20 -0.2(3)
C29 C28 C27 C26 1.4(3)
C5 C4 C3 C2 0.2(3)
C15 C16 C17 C18 0.8(3)
C17 C16 C15 C14 -0.4(3)
